data_1508567
loop_
_publ_author_name
'Takaishi, Kazuto'
'Kawamoto, Masuki'
'Muranaka, Atsuya'
'Uchiyama, Masanobu'

_publ_section_title
;
 Fusion of photochromic reaction and synthetic reaction: photoassisted
 cyclization to highly strained chiral azobenzenophanes.
;
_journal_issue 13
_journal_name_full 'Organic letters'
_journal_page_first 3252
_journal_page_last 3255
_journal_paper_doi 10.1021/ol300992d
_journal_volume 14
_journal_year 2012
_chemical_formula_moiety 'C34 H24 N2 O2, 0.5(C H Cl3)'
_chemical_formula_sum 'C34.5 H24.5 Cl1.5 N2 O2'
_chemical_formula_weight 552.24
_chemical_name_systematic
; 
 ? 
;
_space_group_IT_number 19
_symmetry_cell_setting orthorhombic
_symmetry_space_group_name_Hall 'P 2ac 2ab'
_symmetry_space_group_name_H-M 'P 21 21 21'
_atom_sites_solution_hydrogens geom
_atom_sites_solution_primary direct
_atom_sites_solution_secondary difmap
_audit_creation_method SHELXL-97
_cell_angle_alpha 90
_cell_angle_beta 90
_cell_angle_gamma 90
_cell_formula_units_Z 8
_cell_length_a 11.14800(10)
_cell_length_b 18.6856(2)
_cell_length_c 26.1462(3)
_cell_measurement_reflns_used 57462
_cell_measurement_temperature 90
_cell_measurement_theta_max 30.06
_cell_measurement_theta_min 0.78
_cell_volume 5446.44(10)
_computing_cell_refinement HKL2000
_computing_data_collection CrystalClear
_computing_data_reduction HKL2000
_computing_molecular_graphics 'ORTEP-3 for Windows'
_computing_publication_material SHELXL-97
_computing_structure_refinement SHELXL-97
_computing_structure_solution SIR2004
_diffrn_ambient_temperature 90
_diffrn_detector_area_resol_mean 7.31
_diffrn_measured_fraction_theta_full 0.992
_diffrn_measured_fraction_theta_max 0.992
_diffrn_measurement_device_type 'Rigaku AFC-8 with Saturn70 CCD'
_diffrn_measurement_method \w-scan
_diffrn_radiation_monochromator confocal
_diffrn_radiation_source 'fine-focus rotating anode'
_diffrn_radiation_type MoK\a
_diffrn_radiation_wavelength 0.71073
_diffrn_reflns_av_R_equivalents 0.0733
_diffrn_reflns_av_sigmaI/netI 0.0695
_diffrn_reflns_limit_h_max 13
_diffrn_reflns_limit_h_min -15
_diffrn_reflns_limit_k_max 20
_diffrn_reflns_limit_k_min -26
_diffrn_reflns_limit_l_max 36
_diffrn_reflns_limit_l_min -36
_diffrn_reflns_number 57359
_diffrn_reflns_theta_full 30.06
_diffrn_reflns_theta_max 30.06
_diffrn_reflns_theta_min 1.34
_diffrn_standards_number 0
_exptl_absorpt_coefficient_mu 0.225
_exptl_absorpt_correction_T_max 0.93684
_exptl_absorpt_correction_T_min 0.90580
_exptl_absorpt_correction_type multi-scan
_exptl_absorpt_process_details mulabs
_exptl_crystal_colour orange
_exptl_crystal_density_diffrn 1.347
_exptl_crystal_density_method 'not measured'
_exptl_crystal_description block
_exptl_crystal_F_000 2296
_exptl_crystal_size_max 0.33
_exptl_crystal_size_mid 0.23
_exptl_crystal_size_min 0.20
_refine_diff_density_max 0.610
_refine_diff_density_min -0.622
_refine_diff_density_rms 0.077
_refine_ls_abs_structure_details 'Flack H D (1983), Acta Cryst. A39, 876-881'
_refine_ls_abs_structure_Flack -0.03(8)
_refine_ls_extinction_coef 0.0166(8)
_refine_ls_extinction_expression Fc^*^=kFc[1+0.001xFc^2^\l^3^/sin(2\q)]^-1/4^
_refine_ls_extinction_method SHELXL
_refine_ls_goodness_of_fit_ref 1.059
_refine_ls_hydrogen_treatment constr
_refine_ls_matrix_type full
_refine_ls_number_parameters 799
_refine_ls_number_reflns 15797
_refine_ls_number_restraints 43
_refine_ls_restrained_S_all 1.095
_refine_ls_R_factor_all 0.1006
_refine_ls_R_factor_gt 0.0713
_refine_ls_shift/su_max 0.001
_refine_ls_shift/su_mean 0.000
_refine_ls_structure_factor_coef Fsqd
_refine_ls_weighting_details 'calc w=1/[\s^2^(Fo^2^)+(0.0718P)^2^+2.7591P] where P=(Fo^2^+2Fc^2^)/3'
_refine_ls_weighting_scheme calc
_refine_ls_wR_factor_gt 0.1631
_refine_ls_wR_factor_ref 0.1797
_reflns_number_gt 11212
_reflns_number_total 15797
_reflns_threshold_expression I>2\s(I)
_cod_duplicate_entry 1507819
_cod_data_source_file ol300992d_si_001.cif
_cod_data_source_block takaishi
_cod_original_formula_sum 'C34.50 H24.50 Cl1.50 N2 O2'
_cod_database_code 1508567

loop_
_symmetry_equiv_pos_as_xyz
'x, y, z'
'x+1/2, -y+1/2, -z'
'-x, y+1/2, -z+1/2'
'-x+1/2, -y, z+1/2'

loop_
_atom_site_label
_atom_site_type_symbol
_atom_site_fract_x
_atom_site_fract_y
_atom_site_fract_z
_atom_site_U_iso_or_equiv
_atom_site_adp_type
_atom_site_occupancy
_atom_site_symmetry_multiplicity
_atom_site_calc_flag
_atom_site_refinement_flags
_atom_site_disorder_assembly
_atom_site_disorder_group
O1A O 0.5012(2) 0.70473(12) 0.64821(8) 0.0371(5) Uani 1 1 d . . .
O2A O 0.18720(18) 0.70291(10) 0.72500(9) 0.0323(5) Uani 1 1 d . . .
N1A N 0.2839(3) 0.74856(14) 0.63316(10) 0.0358(6) Uani 1 1 d . . .
N2A N 0.1815(3) 0.77242(14) 0.62538(12) 0.0415(7) Uani 1 1 d . . .
C1A C 0.4576(3) 0.69005(15) 0.60051(11) 0.0364(7) Uani 1 1 d . . .
C2A C 0.3412(3) 0.71511(15) 0.59102(12) 0.0372(7) Uani 1 1 d . . .
C3A C 0.2911(4) 0.70519(19) 0.54247(13) 0.0476(9) Uani 1 1 d . . .
H3A H 0.2129 0.7224 0.5351 0.057 Uiso 1 1 calc R . .
C4A C 0.3577(5) 0.6696(2) 0.50502(13) 0.0541(11) Uani 1 1 d . . .
H4A H 0.3242 0.6627 0.4720 0.065 Uiso 1 1 calc R . .
C5A C 0.4712(4) 0.64449(19) 0.51538(13) 0.0484(9) Uani 1 1 d . . .
H5A H 0.5152 0.6205 0.4894 0.058 Uiso 1 1 calc R . .
C6A C 0.5215(4) 0.65371(17) 0.56288(12) 0.0445(8) Uani 1 1 d . . .
H6A H 0.5993 0.6355 0.5700 0.053 Uiso 1 1 calc R . .
C7A C 0.6132(3) 0.67168(16) 0.66283(11) 0.0339(7) Uani 1 1 d . . .
H7A1 H 0.6800 0.6907 0.6419 0.041 Uiso 1 1 calc R . .
H7A2 H 0.6091 0.6192 0.6581 0.041 Uiso 1 1 calc R . .
C8A C 0.6313(3) 0.68964(15) 0.71775(12) 0.0295(6) Uani 1 1 d . . .
C9A C 0.7242(3) 0.73930(17) 0.73241(14) 0.0377(7) Uani 1 1 d . . .
H9A H 0.7727 0.7605 0.7067 0.045 Uiso 1 1 calc R . .
C10A C 0.7437(3) 0.75638(17) 0.78185(15) 0.0411(8) Uani 1 1 d . . .
H10A H 0.8047 0.7899 0.7901 0.049 Uiso 1 1 calc R . .
C11A C 0.6754(3) 0.72552(16) 0.82134(13) 0.0350(7) Uani 1 1 d . . .
C12A C 0.6961(3) 0.73913(19) 0.87448(15) 0.0485(10) Uani 1 1 d . . .
H12A H 0.7567 0.7723 0.8840 0.058 Uiso 1 1 calc R . .
C13A C 0.6323(4) 0.7063(2) 0.91155(14) 0.0540(10) Uani 1 1 d . . .
H13A H 0.6475 0.7169 0.9465 0.065 Uiso 1 1 calc R . .
C14A C 0.5446(3) 0.6571(2) 0.89848(13) 0.0441(8) Uani 1 1 d . . .
H14A H 0.5014 0.6332 0.9247 0.053 Uiso 1 1 calc R . .
C15A C 0.5194(3) 0.64255(17) 0.84846(11) 0.0328(6) Uani 1 1 d . . .
H15A H 0.4576 0.6094 0.8404 0.039 Uiso 1 1 calc R . .
C16A C 0.5838(3) 0.67598(15) 0.80831(11) 0.0278(6) Uani 1 1 d . . .
C17A C 0.5615(2) 0.65859(14) 0.75556(10) 0.0249(5) Uani 1 1 d . . .
C18A C 0.4683(2) 0.60378(14) 0.74317(10) 0.0236(5) Uani 1 1 d . . .
C19A C 0.5055(3) 0.53025(14) 0.73976(10) 0.0274(6) Uani 1 1 d . . .
C20A C 0.6267(3) 0.50891(16) 0.74323(11) 0.0320(6) Uani 1 1 d . . .
H20A H 0.6872 0.5443 0.7473 0.038 Uiso 1 1 calc R . .
C21A C 0.6589(3) 0.43825(17) 0.74081(13) 0.0403(7) Uani 1 1 d . . .
H21A H 0.7410 0.4253 0.7436 0.048 Uiso 1 1 calc R . .
C22A C 0.5727(4) 0.38527(18) 0.73430(17) 0.0526(10) Uani 1 1 d . . .
H22A H 0.5959 0.3364 0.7334 0.063 Uiso 1 1 calc R . .
C23A C 0.4542(4) 0.40359(17) 0.72917(18) 0.0552(10) Uani 1 1 d . . .
H23A H 0.3959 0.3674 0.7236 0.066 Uiso 1 1 calc R . .
C24A C 0.4180(3) 0.47627(16) 0.73218(14) 0.0397(7) Uani 1 1 d . . .
C25A C 0.2969(3) 0.49647(17) 0.72744(17) 0.0488(9) Uani 1 1 d . . .
H25A H 0.2375 0.4607 0.7224 0.059 Uiso 1 1 calc R . .
C26A C 0.2636(3) 0.56638(17) 0.73001(15) 0.0399(8) Uani 1 1 d . . .
H26A H 0.1815 0.5788 0.7259 0.048 Uiso 1 1 calc R . .
C27A C 0.3492(3) 0.62093(14) 0.73863(11) 0.0266(6) Uani 1 1 d . . .
C28A C 0.3090(2) 0.69773(14) 0.74342(11) 0.0266(6) Uani 1 1 d . . .
H28A H 0.3131 0.7131 0.7796 0.032 Uiso 1 1 calc R . .
H28B H 0.3621 0.7292 0.7230 0.032 Uiso 1 1 calc R . .
C29A C 0.1393(3) 0.77061(15) 0.71995(14) 0.0345(7) Uani 1 1 d . . .
C30A C 0.1298(3) 0.80234(16) 0.67107(14) 0.0365(7) Uani 1 1 d . . .
C31A C 0.0638(3) 0.86499(18) 0.66574(16) 0.0454(9) Uani 1 1 d . . .
H31A H 0.0548 0.8857 0.6328 0.054 Uiso 1 1 calc R . .
C32A C 0.0114(3) 0.89769(18) 0.70720(17) 0.0497(10) Uani 1 1 d . . .
H32A H -0.0323 0.9409 0.7029 0.060 Uiso 1 1 calc R . .
C33A C 0.0225(3) 0.86736(18) 0.75503(17) 0.0458(9) Uani 1 1 d . . .
H33A H -0.0127 0.8901 0.7838 0.055 Uiso 1 1 calc R . .
C34A C 0.0856(3) 0.80313(16) 0.76140(15) 0.0389(7) Uani 1 1 d . . .
H34A H 0.0913 0.7819 0.7943 0.047 Uiso 1 1 calc R . .
O1B O 0.6891(3) 0.50549(13) 0.42161(8) 0.0266(6) Uani 0.710(3) 1 d PD A 1
O2B O 0.4909(3) 0.4504(2) 0.54783(13) 0.0480(12) Uani 0.710(3) 1 d PD A 1
C1B C 0.6254(2) 0.46628(14) 0.38644(8) 0.0217(8) Uani 0.710(3) 1 d PGD A 1
C2B C 0.5045(2) 0.45238(15) 0.39504(8) 0.0247(9) Uani 0.710(3) 1 d PGD A 1
C3B C 0.4388(2) 0.4136(2) 0.35939(11) 0.0313(10) Uani 0.710(3) 1 d PGD A 1
H3B H 0.3562 0.4041 0.3653 0.038 Uiso 0.710(3) 1 calc PR A 1
C4B C 0.4938(3) 0.3887(3) 0.31513(12) 0.0329(8) Uani 0.710(3) 1 d PG A 1
H4B H 0.4489 0.3622 0.2908 0.039 Uiso 0.710(3) 1 calc PR A 1
C5B C 0.6146(3) 0.4026(3) 0.30652(10) 0.0319(9) Uani 0.710(3) 1 d PG A 1
H5B H 0.6523 0.3856 0.2763 0.038 Uiso 0.710(3) 1 calc PR A 1
C6B C 0.6804(2) 0.44139(18) 0.34218(9) 0.0277(9) Uani 0.710(3) 1 d PG A 1
H6B H 0.7630 0.4509 0.3363 0.033 Uiso 0.710(3) 1 calc PR A 1
C7B C 0.7112(3) 0.46423(16) 0.46749(9) 0.0396(8) Uani 0.710(3) 1 d PD A 1
H7B1 H 0.7686 0.4251 0.4602 0.047 Uiso 0.710(3) 1 calc PR A 1
H7B2 H 0.6354 0.4427 0.4799 0.047 Uiso 0.710(3) 1 calc PR A 1
C28B C 0.5517(3) 0.4391(2) 0.59584(12) 0.0597(12) Uani 0.710(3) 1 d PD A 1
H28C H 0.4952 0.4191 0.6213 0.072 Uiso 0.710(3) 1 calc PR A 1
H28D H 0.5828 0.4851 0.6091 0.072 Uiso 0.710(3) 1 calc PR A 1
C29B C 0.3787(3) 0.4812(2) 0.54816(16) 0.0445(14) Uani 0.710(3) 1 d PD A 1
C30B C 0.3164(8) 0.4782(11) 0.5020(2) 0.0445(9) Uani 0.710(3) 1 d PD A 1
C31B C 0.1993(5) 0.5033(4) 0.49899(18) 0.0413(13) Uani 0.710(3) 1 d PD A 1
H31B H 0.1556 0.4986 0.4680 0.050 Uiso 0.710(3) 1 calc PR A 1
C32B C 0.1458(6) 0.5353(6) 0.5415(2) 0.0428(14) Uani 0.710(3) 1 d PD A 1
H32B H 0.0663 0.5534 0.5393 0.051 Uiso 0.710(3) 1 calc PR A 1
C33B C 0.2098(4) 0.5407(2) 0.58715(14) 0.0424(13) Uani 0.710(3) 1 d PD A 1
H33B H 0.1745 0.5636 0.6159 0.051 Uiso 0.710(3) 1 calc PR A 1
C34B C 0.3249(4) 0.5128(2) 0.59071(16) 0.0413(12) Uani 0.710(3) 1 d PD A 1
H34B H 0.3671 0.5151 0.6222 0.050 Uiso 0.710(3) 1 calc PR A 1
N1B N 0.4545(2) 0.47687(17) 0.44176(10) 0.0294(7) Uani 0.710(3) 1 d PD A 1
N2B N 0.3533(3) 0.45231(18) 0.45256(13) 0.0302(8) Uani 0.710(3) 1 d PD A 1
O1C O 0.6221(5) 0.4971(3) 0.4352(2) 0.0266(6) Uani 0.290(3) 1 d PD A 2
O2C O 0.4775(8) 0.4312(7) 0.5511(3) 0.0480(12) Uani 0.290(3) 1 d PD A 2
C1C C 0.5745(5) 0.4580(4) 0.3957(2) 0.0217(8) Uani 0.290(3) 1 d PGD A 2
C2C C 0.4509(5) 0.4517(4) 0.3904(2) 0.0247(9) Uani 0.290(3) 1 d PGD A 2
C3C C 0.4030(6) 0.4185(6) 0.3474(3) 0.0313(10) Uani 0.290(3) 1 d PGD A 2
H3C H 0.3185 0.4142 0.3438 0.038 Uiso 0.290(3) 1 calc PR A 2
C4C C 0.4787(8) 0.3917(8) 0.3098(3) 0.0329(8) Uani 0.290(3) 1 d PG A 2
H4C H 0.4460 0.3691 0.2804 0.039 Uiso 0.290(3) 1 calc PR A 2
C5C C 0.6023(8) 0.3981(7) 0.3151(3) 0.0319(9) Uani 0.290(3) 1 d PG A 2
H5C H 0.6540 0.3797 0.2894 0.038 Uiso 0.290(3) 1 calc PR A 2
C6C C 0.6502(5) 0.4312(5) 0.3581(3) 0.0277(9) Uani 0.290(3) 1 d PG A 2
H6C H 0.7347 0.4355 0.3617 0.033 Uiso 0.290(3) 1 calc PR A 2
C7C C 0.7112(3) 0.46423(16) 0.46749(9) 0.0396(8) Uani 0.290(3) 1 d PD A 2
H7C1 H 0.7776 0.4464 0.4458 0.047 Uiso 0.290(3) 1 calc PR A 2
H7C2 H 0.6748 0.4224 0.4848 0.047 Uiso 0.290(3) 1 calc PR A 2
C28C C 0.5517(3) 0.4391(2) 0.59584(12) 0.0597(12) Uani 0.290(3) 1 d PD A 2
H28E H 0.5066 0.4265 0.6272 0.072 Uiso 0.290(3) 1 calc PR A 2
H28F H 0.5816 0.4888 0.5990 0.072 Uiso 0.290(3) 1 calc PR A 2
C29C C 0.3660(8) 0.4637(8) 0.5532(3) 0.0445(14) Uani 0.290(3) 1 d PD A 2
C30C C 0.309(2) 0.481(3) 0.5072(3) 0.0445(9) Uani 0.290(3) 1 d PD A 2
C31C C 0.1993(13) 0.5168(11) 0.5083(4) 0.0413(13) Uani 0.290(3) 1 d PD A 2
H31C H 0.1567 0.5252 0.4774 0.050 Uiso 0.290(3) 1 calc PR A 2
C32C C 0.1523(19) 0.5403(18) 0.5547(5) 0.0428(14) Uani 0.290(3) 1 d PD A 2
H32C H 0.0805 0.5677 0.5551 0.051 Uiso 0.290(3) 1 calc PR A 2
C33C C 0.2100(12) 0.5240(7) 0.6004(4) 0.0424(13) Uani 0.290(3) 1 d PD A 2
H33C H 0.1741 0.5367 0.6321 0.051 Uiso 0.290(3) 1 calc PR A 2
C34C C 0.3207(11) 0.4891(6) 0.5997(3) 0.0413(12) Uani 0.290(3) 1 d PD A 2
H34C H 0.3648 0.4827 0.6305 0.050 Uiso 0.290(3) 1 calc PR A 2
N1C N 0.3731(6) 0.4747(5) 0.4301(2) 0.0294(7) Uani 0.290(3) 1 d PD A 2
N2C N 0.4024(8) 0.4546(5) 0.4740(3) 0.0302(8) Uani 0.290(3) 1 d PD A 2
C8B C 0.7626(3) 0.51398(17) 0.50773(11) 0.0364(7) Uani 1 1 d . . .
C9B C 0.7881(4) 0.58641(17) 0.49619(12) 0.0418(8) Uani 1 1 d . A .
H9B H 0.7711 0.6045 0.4630 0.050 Uiso 1 1 calc R . .
C10B C 0.8371(3) 0.63068(17) 0.53230(12) 0.0386(8) Uani 1 1 d . . .
H10B H 0.8538 0.6792 0.5240 0.046 Uiso 1 1 calc R A .
C11B C 0.8629(3) 0.60479(15) 0.58179(11) 0.0293(6) Uani 1 1 d . A .
C12B C 0.9187(3) 0.64895(16) 0.61910(11) 0.0309(6) Uani 1 1 d . . .
H12B H 0.9371 0.6973 0.6109 0.037 Uiso 1 1 calc R A .
C13B C 0.9464(3) 0.62306(17) 0.66642(12) 0.0314(6) Uani 1 1 d . A .
H13B H 0.9828 0.6534 0.6911 0.038 Uiso 1 1 calc R . .
C14B C 0.9212(3) 0.55167(17) 0.67858(10) 0.0310(6) Uani 1 1 d . . .
H14B H 0.9416 0.5338 0.7115 0.037 Uiso 1 1 calc R A .
C15B C 0.8674(3) 0.50727(16) 0.64375(10) 0.0289(6) Uani 1 1 d . A .
H15B H 0.8504 0.4591 0.6528 0.035 Uiso 1 1 calc R . .
C16B C 0.8370(2) 0.53238(15) 0.59438(10) 0.0257(5) Uani 1 1 d . . .
C17B C 0.7848(3) 0.48704(15) 0.55636(11) 0.0284(6) Uani 1 1 d . A .
C18B C 0.7632(3) 0.40993(16) 0.56851(11) 0.0297(6) Uani 1 1 d . . .
C19B C 0.8556(3) 0.35860(15) 0.55904(10) 0.0284(6) Uani 1 1 d . A .
C20B C 0.9702(3) 0.37947(15) 0.54019(11) 0.0300(6) Uani 1 1 d . . .
H20B H 0.9864 0.4287 0.5342 0.036 Uiso 1 1 calc R A .
C21B C 1.0579(3) 0.32942(17) 0.53058(12) 0.0366(7) Uani 1 1 d . A .
H21B H 1.1344 0.3443 0.5187 0.044 Uiso 1 1 calc R . .
C22B C 1.0344(4) 0.25592(18) 0.53837(13) 0.0439(8) Uani 1 1 d . . .
H22B H 1.0947 0.2215 0.5311 0.053 Uiso 1 1 calc R A .
C23B C 0.9254(4) 0.23439(17) 0.55623(13) 0.0454(9) Uani 1 1 d . A .
H23B H 0.9103 0.1848 0.5611 0.054 Uiso 1 1 calc R . .
C24B C 0.8347(3) 0.28459(17) 0.56765(12) 0.0403(8) Uani 1 1 d . . .
C25B C 0.7194(4) 0.2648(2) 0.58722(16) 0.0574(11) Uani 1 1 d . A .
H25B H 0.7024 0.2158 0.5936 0.069 Uiso 1 1 calc R . .
C26B C 0.6341(4) 0.3148(2) 0.59684(17) 0.0605(12) Uani 1 1 d . . .
H26B H 0.5590 0.3000 0.6104 0.073 Uiso 1 1 calc R A .
C27B C 0.6537(3) 0.3878(2) 0.58734(14) 0.0453(8) Uani 1 1 d . A .
Cl1 Cl 0.07370(14) 0.65903(7) 0.43449(6) 0.0898(5) Uani 1 1 d . . .
Cl2 Cl -0.02892(18) 0.54855(9) 0.37388(5) 0.1077(6) Uani 1 1 d . . .
Cl3 Cl 0.21401(16) 0.59411(12) 0.35552(6) 0.1156(7) Uani 1 1 d . . .
C1D C 0.0710(5) 0.6188(2) 0.37296(17) 0.0606(11) Uani 1 1 d . . .
H1C H 0.0415 0.6551 0.3479 0.073 Uiso 1 1 calc R . .

loop_
_atom_site_aniso_label
_atom_site_aniso_U_11
_atom_site_aniso_U_22
_atom_site_aniso_U_33
_atom_site_aniso_U_23
_atom_site_aniso_U_13
_atom_site_aniso_U_12
O1A 0.0490(13) 0.0359(11) 0.0264(10) 0.0000(8) 0.0019(9) 0.0089(10)
O2A 0.0258(10) 0.0165(8) 0.0547(13) 0.0061(8) -0.0037(9) -0.0032(8)
N1A 0.0422(16) 0.0272(12) 0.0382(14) 0.0056(10) -0.0079(12) -0.0036(12)
N2A 0.0492(17) 0.0223(12) 0.0530(17) 0.0040(11) -0.0141(14) -0.0056(12)
C1A 0.059(2) 0.0220(13) 0.0286(14) 0.0019(11) -0.0007(14) 0.0000(14)
C2A 0.061(2) 0.0208(13) 0.0295(14) 0.0015(11) -0.0033(14) -0.0113(14)
C3A 0.069(2) 0.0350(17) 0.0393(18) 0.0059(14) -0.0096(17) -0.0160(18)
C4A 0.094(3) 0.0418(19) 0.0268(16) -0.0002(13) 0.0012(18) -0.030(2)
C5A 0.077(3) 0.0352(17) 0.0326(17) -0.0020(13) 0.0072(17) -0.0103(19)
C6A 0.071(2) 0.0297(15) 0.0327(16) 0.0013(12) 0.0060(16) 0.0019(17)
C7A 0.0422(19) 0.0264(14) 0.0331(15) 0.0041(11) 0.0091(13) 0.0049(13)
C8A 0.0277(14) 0.0236(13) 0.0371(15) 0.0040(11) 0.0064(12) 0.0039(12)
C9A 0.0242(15) 0.0275(15) 0.061(2) 0.0099(14) 0.0102(14) 0.0035(12)
C10A 0.0269(16) 0.0253(15) 0.071(2) -0.0011(15) -0.0108(15) 0.0034(13)
C11A 0.0318(16) 0.0243(13) 0.0491(18) -0.0042(12) -0.0118(14) 0.0083(12)
C12A 0.050(2) 0.0373(18) 0.058(2) -0.0163(16) -0.0258(18) 0.0173(16)
C13A 0.070(3) 0.057(2) 0.0350(18) -0.0082(16) -0.0145(18) 0.027(2)
C14A 0.053(2) 0.0482(19) 0.0316(16) -0.0029(14) -0.0017(15) 0.0241(17)
C15A 0.0345(16) 0.0360(15) 0.0278(14) -0.0015(11) 0.0004(12) 0.0117(13)
C16A 0.0261(14) 0.0233(13) 0.0340(14) -0.0020(10) -0.0046(11) 0.0093(11)
C17A 0.0244(13) 0.0198(11) 0.0305(13) 0.0003(10) 0.0009(11) 0.0028(10)
C18A 0.0260(13) 0.0205(12) 0.0242(12) 0.0023(9) 0.0006(10) -0.0019(10)
C19A 0.0343(15) 0.0186(11) 0.0294(13) 0.0001(10) 0.0000(11) -0.0018(11)
C20A 0.0371(16) 0.0264(13) 0.0325(14) 0.0023(11) 0.0054(12) 0.0048(12)
C21A 0.0465(19) 0.0283(15) 0.0462(18) 0.0046(13) 0.0033(15) 0.0119(14)
C22A 0.056(2) 0.0189(14) 0.083(3) 0.0034(16) -0.004(2) 0.0081(15)
C23A 0.051(2) 0.0163(14) 0.098(3) 0.0008(16) 0.000(2) -0.0018(15)
C24A 0.0419(18) 0.0177(13) 0.059(2) -0.0001(13) -0.0021(15) -0.0004(13)
C25A 0.0359(18) 0.0196(14) 0.091(3) -0.0017(15) -0.0091(18) -0.0096(13)
C26A 0.0265(15) 0.0266(15) 0.067(2) 0.0024(14) -0.0048(15) -0.0025(12)
C27A 0.0290(14) 0.0185(11) 0.0324(13) 0.0040(10) 0.0002(11) -0.0008(11)
C28A 0.0228(13) 0.0186(11) 0.0386(15) 0.0019(10) -0.0029(11) -0.0001(10)
C29A 0.0237(14) 0.0170(12) 0.063(2) 0.0046(12) -0.0038(14) -0.0043(11)
C30A 0.0300(15) 0.0219(13) 0.058(2) 0.0048(13) -0.0123(14) -0.0050(12)
C31A 0.0381(19) 0.0261(15) 0.072(2) 0.0073(15) -0.0144(17) 0.0016(14)
C32A 0.0310(17) 0.0254(15) 0.093(3) 0.0087(17) -0.0029(18) 0.0009(14)
C33A 0.0253(16) 0.0291(15) 0.083(3) -0.0008(16) 0.0131(17) -0.0016(13)
C34A 0.0285(15) 0.0254(14) 0.063(2) 0.0069(14) 0.0054(15) -0.0043(13)
O1B 0.0365(17) 0.0232(11) 0.0200(12) 0.0002(9) -0.0017(11) -0.0036(13)
O2B 0.0321(16) 0.041(3) 0.0708(19) -0.0278(17) 0.0119(14) -0.0121(18)
C1B 0.028(2) 0.0200(15) 0.0168(16) -0.0005(12) -0.0014(15) 0.0029(17)
C2B 0.029(3) 0.0201(13) 0.0247(15) 0.0019(11) -0.0027(18) -0.003(2)
C3B 0.041(3) 0.0279(17) 0.025(2) -0.0005(16) -0.0006(18) -0.009(2)
C4B 0.054(2) 0.0201(14) 0.0245(15) 0.0007(12) -0.0087(15) -0.0006(16)
C5B 0.047(2) 0.0309(17) 0.0179(17) -0.0028(15) -0.0065(14) 0.0117(16)
C6B 0.035(2) 0.0327(19) 0.015(2) 0.0019(16) -0.0017(16) 0.0090(17)
C7B 0.064(2) 0.0331(15) 0.0220(13) -0.0060(11) -0.0109(14) 0.0174(16)
C28B 0.042(2) 0.067(3) 0.070(3) -0.036(2) 0.0171(19) -0.0083(19)
C29B 0.0300(19) 0.023(3) 0.080(3) -0.018(2) 0.0277(19) -0.0187(19)
C30B 0.051(2) 0.020(2) 0.063(2) -0.009(2) 0.030(2) -0.0054(17)
C31B 0.053(2) 0.017(3) 0.054(3) -0.007(2) 0.027(2) 0.0095(19)
C32B 0.045(2) 0.031(3) 0.052(4) -0.009(4) 0.026(3) -0.002(2)
C33B 0.048(2) 0.029(3) 0.050(3) -0.002(2) 0.034(2) -0.008(2)
C34B 0.046(2) 0.017(2) 0.061(3) -0.008(2) 0.018(2) -0.008(2)
N1B 0.0286(17) 0.0274(15) 0.0321(16) -0.0019(12) 0.0033(14) -0.0031(15)
N2B 0.031(2) 0.0260(15) 0.034(2) -0.0044(15) 0.0063(14) -0.0047(15)
O1C 0.0365(17) 0.0232(11) 0.0200(12) 0.0002(9) -0.0017(11) -0.0036(13)
O2C 0.0321(16) 0.041(3) 0.0708(19) -0.0278(17) 0.0119(14) -0.0121(18)
C1C 0.028(2) 0.0200(15) 0.0168(16) -0.0005(12) -0.0014(15) 0.0029(17)
C2C 0.029(3) 0.0201(13) 0.0247(15) 0.0019(11) -0.0027(18) -0.003(2)
C3C 0.041(3) 0.0279(17) 0.025(2) -0.0005(16) -0.0006(18) -0.009(2)
C4C 0.054(2) 0.0201(14) 0.0245(15) 0.0007(12) -0.0087(15) -0.0006(16)
C5C 0.047(2) 0.0309(17) 0.0179(17) -0.0028(15) -0.0065(14) 0.0117(16)
C6C 0.035(2) 0.0327(19) 0.015(2) 0.0019(16) -0.0017(16) 0.0090(17)
C7C 0.064(2) 0.0331(15) 0.0220(13) -0.0060(11) -0.0109(14) 0.0174(16)
C28C 0.042(2) 0.067(3) 0.070(3) -0.036(2) 0.0171(19) -0.0083(19)
C29C 0.0300(19) 0.023(3) 0.080(3) -0.018(2) 0.0277(19) -0.0187(19)
C30C 0.051(2) 0.020(2) 0.063(2) -0.009(2) 0.030(2) -0.0054(17)
C31C 0.053(2) 0.017(3) 0.054(3) -0.007(2) 0.027(2) 0.0095(19)
C32C 0.045(2) 0.031(3) 0.052(4) -0.009(4) 0.026(3) -0.002(2)
C33C 0.048(2) 0.029(3) 0.050(3) -0.002(2) 0.034(2) -0.008(2)
C34C 0.046(2) 0.017(2) 0.061(3) -0.008(2) 0.018(2) -0.008(2)
N1C 0.0286(17) 0.0274(15) 0.0321(16) -0.0019(12) 0.0033(14) -0.0031(15)
N2C 0.031(2) 0.0260(15) 0.034(2) -0.0044(15) 0.0063(14) -0.0047(15)
C8B 0.0519(19) 0.0299(15) 0.0275(14) -0.0099(11) -0.0055(13) 0.0132(14)
C9B 0.067(2) 0.0294(15) 0.0287(15) -0.0036(12) -0.0090(15) 0.0158(16)
C10B 0.058(2) 0.0259(14) 0.0318(15) -0.0037(11) -0.0005(14) 0.0071(14)
C11B 0.0343(15) 0.0244(13) 0.0292(14) -0.0056(10) 0.0051(12) 0.0043(12)
C12B 0.0328(15) 0.0268(14) 0.0332(15) -0.0061(11) 0.0048(12) -0.0017(12)
C13B 0.0254(14) 0.0321(15) 0.0367(15) -0.0103(12) -0.0005(12) -0.0052(12)
C14B 0.0370(16) 0.0353(15) 0.0206(12) -0.0004(11) -0.0039(11) -0.0078(13)
C15B 0.0334(15) 0.0319(14) 0.0214(12) -0.0038(10) 0.0030(11) -0.0046(12)
C16B 0.0258(14) 0.0267(13) 0.0246(12) -0.0058(10) 0.0022(10) 0.0003(11)
C17B 0.0328(15) 0.0236(13) 0.0288(13) -0.0050(10) -0.0013(11) 0.0063(12)
C18B 0.0351(16) 0.0292(14) 0.0247(13) -0.0073(10) -0.0027(11) -0.0043(12)
C19B 0.0401(16) 0.0230(12) 0.0221(12) -0.0009(10) -0.0040(12) -0.0016(12)
C20B 0.0347(16) 0.0241(13) 0.0312(14) 0.0010(10) -0.0043(12) 0.0012(12)
C21B 0.0368(17) 0.0353(16) 0.0378(16) -0.0033(12) -0.0043(13) 0.0052(14)
C22B 0.058(2) 0.0317(16) 0.0419(18) -0.0023(13) -0.0133(16) 0.0178(16)
C23B 0.074(3) 0.0204(14) 0.0415(18) 0.0022(12) -0.0075(18) 0.0010(16)
C24B 0.061(2) 0.0264(14) 0.0334(16) -0.0010(12) -0.0010(15) -0.0105(15)
C25B 0.082(3) 0.0314(18) 0.059(2) -0.0094(16) 0.014(2) -0.025(2)
C26B 0.062(2) 0.051(2) 0.069(3) -0.0211(19) 0.027(2) -0.035(2)
C27B 0.0388(18) 0.048(2) 0.0487(19) -0.0206(16) 0.0063(15) -0.0142(16)
Cl1 0.1096(10) 0.0636(7) 0.0962(9) -0.0381(7) -0.0554(8) 0.0491(7)
Cl2 0.1692(16) 0.0934(10) 0.0604(7) -0.0152(7) 0.0159(9) -0.0756(11)
Cl3 0.1057(12) 0.1704(18) 0.0709(9) 0.0364(10) 0.0252(8) 0.0386(12)
C1D 0.085(3) 0.0357(19) 0.061(2) 0.0054(17) -0.013(2) 0.004(2)

loop_
_atom_type_symbol
_atom_type_description
_atom_type_scat_dispersion_real
_atom_type_scat_dispersion_imag
_atom_type_scat_source
C C 0.0033 0.0016 'International Tables Vol C Tables 4.2.6.8 and 6.1.1.4'
H H 0.0000 0.0000 'International Tables Vol C Tables 4.2.6.8 and 6.1.1.4'
N N 0.0061 0.0033 'International Tables Vol C Tables 4.2.6.8 and 6.1.1.4'
O O 0.0106 0.0060 'International Tables Vol C Tables 4.2.6.8 and 6.1.1.4'
Cl Cl 0.1484 0.1585 'International Tables Vol C Tables 4.2.6.8 and 6.1.1.4'

loop_
_geom_angle_atom_site_label_1
_geom_angle_atom_site_label_2
_geom_angle_atom_site_label_3
_geom_angle
C1A O1A C7A 117.6(2)
C29A O2A C28A 117.2(2)
N2A N1A C2A 116.4(3)
N1A N2A C30A 111.8(3)
O1A C1A C6A 124.1(3)
O1A C1A C2A 115.1(3)
C6A C1A C2A 120.8(3)
C3A C2A C1A 119.0(3)
C3A C2A N1A 125.7(3)
C1A C2A N1A 115.2(3)
C4A C3A C2A 119.2(4)
C4A C3A H3A 120.4
C2A C3A H3A 120.4
C5A C4A C3A 120.8(3)
C5A C4A H4A 119.6
C3A C4A H4A 119.6
C6A C5A C4A 120.7(4)
C6A C5A H5A 119.7
C4A C5A H5A 119.7
C5A C6A C1A 119.4(4)
C5A C6A H6A 120.3
C1A C6A H6A 120.3
O1A C7A C8A 106.0(2)
O1A C7A H7A1 110.5
C8A C7A H7A1 110.5
O1A C7A H7A2 110.5
C8A C7A H7A2 110.5
H7A1 C7A H7A2 108.7
C17A C8A C9A 118.9(3)
C17A C8A C7A 121.2(3)
C9A C8A C7A 119.9(3)
C10A C9A C8A 121.5(3)
C10A C9A H9A 119.2
C8A C9A H9A 119.2
C9A C10A C11A 121.3(3)
C9A C10A H10A 119.4
C11A C10A H10A 119.4
C10A C11A C16A 118.7(3)
C10A C11A C12A 123.6(3)
C16A C11A C12A 117.7(3)
C13A C12A C11A 122.1(4)
C13A C12A H12A 118.9
C11A C12A H12A 118.9
C12A C13A C14A 119.8(3)
C12A C13A H13A 120.1
C14A C13A H13A 120.1
C15A C14A C13A 120.9(4)
C15A C14A H14A 119.5
C13A C14A H14A 119.5
C14A C15A C16A 121.2(3)
C14A C15A H15A 119.4
C16A C15A H15A 119.4
C15A C16A C11A 118.3(3)
C15A C16A C17A 121.5(3)
C11A C16A C17A 120.1(3)
C8A C17A C16A 119.5(3)
C8A C17A C18A 121.5(2)
C16A C17A C18A 118.9(2)
C27A C18A C19A 119.8(2)
C27A C18A C17A 122.1(2)
C19A C18A C17A 117.9(2)
C20A C19A C24A 117.8(3)
C20A C19A C18A 122.8(3)
C24A C19A C18A 119.4(3)
C21A C20A C19A 121.3(3)
C21A C20A H20A 119.3
C19A C20A H20A 119.3
C20A C21A C22A 120.7(3)
C20A C21A H21A 119.6
C22A C21A H21A 119.6
C23A C22A C21A 120.0(3)
C23A C22A H22A 120.0
C21A C22A H22A 120.0
C22A C23A C24A 120.5(3)
C22A C23A H23A 119.7
C24A C23A H23A 119.7
C25A C24A C19A 118.8(3)
C25A C24A C23A 121.6(3)
C19A C24A C23A 119.6(3)
C26A C25A C24A 121.0(3)
C26A C25A H25A 119.5
C24A C25A H25A 119.5
C25A C26A C27A 121.1(3)
C25A C26A H26A 119.4
C27A C26A H26A 119.4
C18A C27A C26A 119.9(3)
C18A C27A C28A 120.2(2)
C26A C27A C28A 119.9(3)
O2A C28A C27A 108.4(2)
O2A C28A H28A 110.0
C27A C28A H28A 110.0
O2A C28A H28B 110.0
C27A C28A H28B 110.0
H28A C28A H28B 108.4
O2A C29A C34A 119.8(3)
O2A C29A C30A 120.1(3)
C34A C29A C30A 119.5(3)
C31A C30A C29A 119.0(3)
C31A C30A N2A 117.1(3)
C29A C30A N2A 123.9(3)
C32A C31A C30A 121.4(4)
C32A C31A H31A 119.3
C30A C31A H31A 119.3
C31A C32A C33A 119.6(3)
C31A C32A H32A 120.2
C33A C32A H32A 120.2
C32A C33A C34A 120.3(4)
C32A C33A H33A 119.8
C34A C33A H33A 119.8
C29A C34A C33A 120.1(3)
C29A C34A H34A 119.9
C33A C34A H34A 119.9
C1B O1B C7B 111.0(2)
C29B O2B C28B 118.9(4)
O1B C1B C2B 119.5(2)
O1B C1B C6B 120.5(2)
C2B C1B C6B 120.0
C3B C2B C1B 120.0
C3B C2B N1B 122.55(16)
C1B C2B N1B 117.41(16)
C2B C3B C4B 120.0
C5B C4B C3B 120.0
C4B C5B C6B 120.0
C5B C6B C1B 120.0
O1B C7B C8B 108.2(2)
C8B C7B H7B1 110.1
C8B C7B H7B2 110.1
O2B C28B C27B 108.7(3)
C27B C28B H28C 109.9
C27B C28B H28D 109.9
O2B C29B C30B 115.5(3)
O2B C29B C34B 124.9(3)
C30B C29B C34B 119.5(2)
C31B C30B C29B 120.3(2)
C31B C30B N2B 109.3(3)
C29B C30B N2B 130.4(3)
C30B C31B C32B 120.0(2)
C33B C32B C31B 119.6(2)
C34B C33B C32B 120.15(19)
C33B C34B C29B 120.2(3)
N2B N1B C2B 115.5(2)
N1B N2B C30B 109.7(7)
O1C C1C C2C 120.4(4)
O1C C1C C6C 119.3(5)
C2C C1C C6C 120.0
C1C C2C C3C 120.0
C1C C2C N1C 120.4(2)
C3C C2C N1C 119.5(2)
C4C C3C C2C 120.0
C4C C3C H3C 120.0
C2C C3C H3C 120.0
C3C C4C C5C 120.0
C3C C4C H4C 120.0
C5C C4C H4C 120.0
C6C C5C C4C 120.0
C6C C5C H5C 120.0
C4C C5C H5C 120.0
C5C C6C C1C 120.0
C5C C6C H6C 120.0
C1C C6C H6C 120.0
O2C C29C C30C 118.4(4)
O2C C29C C34C 120.4(3)
C30C C29C C34C 120.4(4)
C31C C30C C29C 119.4(3)
C31C C30C N2C 144.0(8)
C29C C30C N2C 96.4(5)
C32C C31C C30C 120.0(3)
C32C C31C H31C 120.0
C30C C31C H31C 120.0
C31C C32C C33C 120.4(3)
C31C C32C H32C 119.8
C33C C32C H32C 119.8
C32C C33C C34C 120.0(2)
C32C C33C H33C 120.0
C34C C33C H33C 120.0
C33C C34C C29C 119.3(3)
C33C C34C H34C 120.4
C29C C34C H34C 120.4
N2C N1C C2C 114.9(6)
N1C N2C C30C 105.2(8)
C17B C8B C9B 120.3(3)
C17B C8B C7B 118.7(3)
C9B C8B C7B 121.0(3)
C10B C9B C8B 120.7(3)
C10B C9B H9B 119.6
C8B C9B H9B 119.6
C9B C10B C11B 120.4(3)
C9B C10B H10B 119.8
C11B C10B H10B 119.8
C10B C11B C12B 121.3(3)
C10B C11B C16B 119.8(3)
C12B C11B C16B 118.8(3)
C13B C12B C11B 121.0(3)
C13B C12B H12B 119.5
C11B C12B H12B 119.5
C12B C13B C14B 119.9(3)
C12B C13B H13B 120.0
C14B C13B H13B 120.0
C15B C14B C13B 120.9(3)
C15B C14B H14B 119.5
C13B C14B H14B 119.5
C14B C15B C16B 120.7(3)
C14B C15B H15B 119.6
C16B C15B H15B 119.6
C15B C16B C11B 118.5(2)
C15B C16B C17B 122.4(3)
C11B C16B C17B 119.0(3)
C8B C17B C16B 119.6(3)
C8B C17B C18B 121.0(3)
C16B C17B C18B 119.3(2)
C27B C18B C19B 119.9(3)
C27B C18B C17B 120.5(3)
C19B C18B C17B 119.6(3)
C24B C19B C20B 117.9(3)
C24B C19B C18B 120.5(3)
C20B C19B C18B 121.5(3)
C21B C20B C19B 121.0(3)
C21B C20B H20B 119.5
C19B C20B H20B 119.5
C20B C21B C22B 120.2(3)
C20B C21B H21B 119.9
C22B C21B H21B 119.9
C23B C22B C21B 120.1(3)
C23B C22B H22B 119.9
C21B C22B H22B 119.9
C22B C23B C24B 121.0(3)
C22B C23B H23B 119.5
C24B C23B H23B 119.5
C23B C24B C19B 119.8(3)
C23B C24B C25B 123.2(3)
C19B C24B C25B 117.1(3)
C26B C25B C24B 121.2(3)
C26B C25B H25B 119.4
C24B C25B H25B 119.4
C25B C26B C27B 121.8(4)
C25B C26B H26B 119.1
C27B C26B H26B 119.1
C18B C27B C26B 119.5(4)
C18B C27B C28B 122.1(3)
C26B C27B C28B 118.4(3)
Cl3 C1D Cl2 113.5(3)
Cl3 C1D Cl1 109.8(3)
Cl2 C1D Cl1 108.7(3)
Cl3 C1D H1C 108.2
Cl2 C1D H1C 108.2
Cl1 C1D H1C 108.2

loop_
_geom_bond_atom_site_label_1
_geom_bond_atom_site_label_2
_geom_bond_distance
O1A C1A 1.366(4)
O1A C7A 1.444(4)
O2A C29A 1.379(3)
O2A C28A 1.444(3)
N1A N2A 1.242(4)
N1A C2A 1.418(4)
N2A C30A 1.440(5)
C1A C6A 1.392(5)
C1A C2A 1.402(5)
C2A C3A 1.399(5)
C3A C4A 1.396(6)
C3A H3A 0.9500
C4A C5A 1.377(6)
C4A H4A 0.9500
C5A C6A 1.374(5)
C5A H5A 0.9500
C6A H6A 0.9500
C7A C8A 1.488(4)
C7A H7A1 0.9900
C7A H7A2 0.9900
C8A C17A 1.385(4)
C8A C9A 1.442(5)
C9A C10A 1.349(5)
C9A H9A 0.9500
C10A C11A 1.406(5)
C10A H10A 0.9500
C11A C16A 1.420(4)
C11A C12A 1.431(5)
C12A C13A 1.350(6)
C12A H12A 0.9500
C13A C14A 1.385(6)
C13A H13A 0.9500
C14A C15A 1.365(4)
C14A H14A 0.9500
C15A C16A 1.417(4)
C15A H15A 0.9500
C16A C17A 1.439(4)
C17A C18A 1.495(4)
C18A C27A 1.371(4)
C18A C19A 1.438(4)
C19A C20A 1.412(4)
C19A C24A 1.417(4)
C20A C21A 1.370(4)
C20A H20A 0.9500
C21A C22A 1.390(5)
C21A H21A 0.9500
C22A C23A 1.371(5)
C22A H22A 0.9500
C23A C24A 1.419(4)
C23A H23A 0.9500
C24A C25A 1.408(5)
C25A C26A 1.359(4)
C25A H25A 0.9500
C26A C27A 1.414(4)
C26A H26A 0.9500
C27A C28A 1.509(4)
C28A H28A 0.9900
C28A H28B 0.9900
C29A C34A 1.380(5)
C29A C30A 1.413(5)
C30A C31A 1.389(4)
C31A C32A 1.375(6)
C31A H31A 0.9500
C32A C33A 1.379(6)
C32A H32A 0.9500
C33A C34A 1.401(4)
C33A H33A 0.9500
C34A H34A 0.9500
O1B C1B 1.3740(18)
O1B C7B 1.4470(19)
O2B C29B 1.376(3)
O2B C28B 1.442(2)
C1B C2B 1.3900
C1B C6B 1.3900
C2B C3B 1.3900
C2B N1B 1.4188(16)
C3B C4B 1.3900
C3B H3B 0.9500
C4B C5B 1.3900
C4B H4B 0.9500
C5B C6B 1.3900
C5B H5B 0.9500
C6B H6B 0.9500
C7B C8B 1.516(4)
C7B H7B1 0.9900
C7B H7B2 0.9900
C28B C27B 1.503(5)
C28B H28C 0.9900
C28B H28D 0.9900
C29B C30B 1.393(3)
C29B C34B 1.395(3)
C30B C31B 1.390(3)
C30B N2B 1.441(2)
C31B C32B 1.395(3)
C31B H31B 0.9500
C32B C33B 1.395(3)
C32B H32B 0.9500
C33B C34B 1.389(3)
C33B H33B 0.9500
C34B H34B 0.9500
N1B N2B 1.2499(19)
O1C C1C 1.370(2)
O2C C29C 1.384(3)
C1C C2C 1.3900
C1C C6C 1.3900
C2C C3C 1.3900
C2C N1C 1.4194(18)
C3C C4C 1.3900
C3C H3C 0.9500
C4C C5C 1.3900
C4C H4C 0.9500
C5C C6C 1.3900
C5C H5C 0.9500
C6C H6C 0.9500
C29C C30C 1.396(4)
C29C C34C 1.401(4)
C30C C31C 1.396(3)
C30C N2C 1.442(2)
C31C C32C 1.391(3)
C31C H31C 0.9500
C32C C33C 1.392(3)
C32C H32C 0.9500
C33C C34C 1.395(3)
C33C H33C 0.9500
C34C H34C 0.9500
N1C N2C 1.251(2)
C8B C17B 1.390(4)
C8B C9B 1.416(5)
C9B C10B 1.369(5)
C9B H9B 0.9500
C10B C11B 1.411(4)
C10B H10B 0.9500
C11B C12B 1.421(4)
C11B C16B 1.422(4)
C12B C13B 1.364(4)
C12B H12B 0.9500
C13B C14B 1.400(4)
C13B H13B 0.9500
C14B C15B 1.370(4)
C14B H14B 0.9500
C15B C16B 1.415(4)
C15B H15B 0.9500
C16B C17B 1.430(4)
C17B C18B 1.495(4)
C18B C27B 1.379(5)
C18B C19B 1.429(4)
C19B C24B 1.420(4)
C19B C20B 1.424(4)
C20B C21B 1.376(4)
C20B H20B 0.9500
C21B C22B 1.413(5)
C21B H21B 0.9500
C22B C23B 1.362(6)
C22B H22B 0.9500
C23B C24B 1.411(5)
C23B H23B 0.9500
C24B C25B 1.432(6)
C25B C26B 1.357(6)
C25B H25B 0.9500
C26B C27B 1.404(6)
C26B H26B 0.9500
Cl1 C1D 1.776(5)
Cl2 C1D 1.722(5)
Cl3 C1D 1.721(5)
C1D H1C 1.0000

loop_
_geom_torsion_atom_site_label_1
_geom_torsion_atom_site_label_2
_geom_torsion_atom_site_label_3
_geom_torsion_atom_site_label_4
_geom_torsion
C2A N1A N2A C30A 177.5(2)
C7A O1A C1A C6A -9.3(4)
C7A O1A C1A C2A 171.3(2)
O1A C1A C2A C3A 177.3(3)
C6A C1A C2A C3A -2.1(4)
O1A C1A C2A N1A -3.2(4)
C6A C1A C2A N1A 177.4(3)
N2A N1A C2A C3A -1.8(4)
N2A N1A C2A C1A 178.7(3)
C1A C2A C3A C4A 1.0(5)
N1A C2A C3A C4A -178.5(3)
C2A C3A C4A C5A 0.0(5)
C3A C4A C5A C6A 0.1(5)
C4A C5A C6A C1A -1.2(5)
O1A C1A C6A C5A -177.2(3)
C2A C1A C6A C5A 2.2(5)
C1A O1A C7A C8A -173.4(2)
O1A C7A C8A C17A 71.5(3)
O1A C7A C8A C9A -109.5(3)
C17A C8A C9A C10A -0.5(4)
C7A C8A C9A C10A -179.5(3)
C8A C9A C10A C11A 1.1(5)
C9A C10A C11A C16A -0.6(5)
C9A C10A C11A C12A 176.9(3)
C10A C11A C12A C13A -177.1(3)
C16A C11A C12A C13A 0.4(5)
C11A C12A C13A C14A 0.8(5)
C12A C13A C14A C15A -1.7(5)
C13A C14A C15A C16A 1.4(5)
C14A C15A C16A C11A -0.2(4)
C14A C15A C16A C17A 177.2(3)
C10A C11A C16A C15A 177.0(3)
C12A C11A C16A C15A -0.6(4)
C10A C11A C16A C17A -0.5(4)
C12A C11A C16A C17A -178.1(3)
C9A C8A C17A C16A -0.6(4)
C7A C8A C17A C16A 178.4(3)
C9A C8A C17A C18A -176.7(3)
C7A C8A C17A C18A 2.3(4)
C15A C16A C17A C8A -176.4(3)
C11A C16A C17A C8A 1.0(4)
C15A C16A C17A C18A -0.2(4)
C11A C16A C17A C18A 177.2(2)
C8A C17A C18A C27A -98.4(3)
C16A C17A C18A C27A 85.4(3)
C8A C17A C18A C19A 86.2(3)
C16A C17A C18A C19A -90.0(3)
C27A C18A C19A C20A 178.9(3)
C17A C18A C19A C20A -5.6(4)
C27A C18A C19A C24A -0.5(4)
C17A C18A C19A C24A 175.0(3)
C24A C19A C20A C21A -1.8(5)
C18A C19A C20A C21A 178.7(3)
C19A C20A C21A C22A 0.7(5)
C20A C21A C22A C23A 1.3(6)
C21A C22A C23A C24A -2.1(7)
C20A C19A C24A C25A -178.6(3)
C18A C19A C24A C25A 0.9(5)
C20A C19A C24A C23A 1.0(5)
C18A C19A C24A C23A -179.5(3)
C22A C23A C24A C25A -179.5(4)
C22A C23A C24A C19A 1.0(6)
C19A C24A C25A C26A 0.1(6)
C23A C24A C25A C26A -179.5(4)
C24A C25A C26A C27A -1.4(6)
C19A C18A C27A C26A -0.8(4)
C17A C18A C27A C26A -176.1(3)
C19A C18A C27A C28A 178.5(3)
C17A C18A C27A C28A 3.2(4)
C25A C26A C27A C18A 1.8(5)
C25A C26A C27A C28A -177.5(3)
C29A O2A C28A C27A -171.7(3)
C18A C27A C28A O2A 166.2(2)
C26A C27A C28A O2A -14.5(4)
C28A O2A C29A C34A -86.2(3)
C28A O2A C29A C30A 102.9(3)
O2A C29A C30A C31A 169.5(3)
C34A C29A C30A C31A -1.5(4)
O2A C29A C30A N2A -8.5(4)
C34A C29A C30A N2A -179.4(3)
N1A N2A C30A C31A 140.3(3)
N1A N2A C30A C29A -41.7(4)
C29A C30A C31A C32A 2.2(5)
N2A C30A C31A C32A -179.7(3)
C30A C31A C32A C33A -1.0(5)
C31A C32A C33A C34A -0.8(5)
O2A C29A C34A C33A -171.3(3)
C30A C29A C34A C33A -0.3(4)
C32A C33A C34A C29A 1.5(5)
C7B O1B C1B C2B 72.4(3)
C7B O1B C1B C6B -108.5(3)
O1B C1B C2B C3B 179.1(3)
C6B C1B C2B C3B 0.0
O1B C1B C2B N1B -3.1(3)
C6B C1B C2B N1B 177.7(3)
C1B C2B C3B C4B 0.0
N1B C2B C3B C4B -177.6(3)
C2B C3B C4B C5B 0.0
C3B C4B C5B C6B 0.0
C4B C5B C6B C1B 0.0
O1B C1B C6B C5B -179.1(3)
C2B C1B C6B C5B 0.0
C1B O1B C7B C8B -170.5(3)
C29B O2B C28B C27B 164.6(4)
C28B O2B C29B C30B -168.4(11)
C28B O2B C29B C34B 10.3(7)
O2B C29B C30B C31B 175.6(12)
C34B C29B C30B C31B -3(2)
O2B C29B C30B N2B -5(2)
C34B C29B C30B N2B 176.4(14)
C29B C30B C31B C32B 4(2)
N2B C30B C31B C32B -176.0(11)
C30B C31B C32B C33B -1.3(18)
C31B C32B C33B C34B -1.6(14)
C32B C33B C34B C29B 2.1(9)
O2B C29B C34B C33B -178.4(4)
C30B C29B C34B C33B 0.3(12)
C3B C2B N1B N2B 10.5(5)
C1B C2B N1B N2B -167.2(3)
C2B N1B N2B C30B 176.7(7)
C31B C30B N2B N1B 132.5(11)
C29B C30B N2B N1B -47(2)
O1C C1C C2C C3C 173.1(8)
C6C C1C C2C C3C 0.0
O1C C1C C2C N1C -10.9(9)
C6C C1C C2C N1C 175.9(9)
C1C C2C C3C C4C 0.0
N1C C2C C3C C4C -176.0(9)
C2C C3C C4C C5C 0.0
C3C C4C C5C C6C 0.0
C4C C5C C6C C1C 0.0
O1C C1C C6C C5C -173.2(8)
C2C C1C C6C C5C 0.0
O2C C29C C30C C31C -177(3)
C34C C29C C30C C31C -7(5)
O2C C29C C30C N2C 0(4)
C34C C29C C30C N2C 169.4(18)
C29C C30C C31C C32C 5(6)
N2C C30C C31C C32C -169(6)
C30C C31C C32C C33C -4(5)
C31C C32C C33C C34C 5(4)
C32C C33C C34C C29C -7(3)
O2C C29C C34C C33C 177.6(13)
C30C C29C C34C C33C 8(3)
C1C C2C N1C N2C -46.6(11)
C3C C2C N1C N2C 129.4(8)
C2C N1C N2C C30C -177(2)
C31C C30C N2C N1C 3(8)
C29C C30C N2C N1C -171(2)
O1B C7B C8B C17B 176.4(3)
O1B C7B C8B C9B -3.9(5)
C17B C8B C9B C10B 1.2(5)
C7B C8B C9B C10B -178.5(3)
C8B C9B C10B C11B -0.1(6)
C9B C10B C11B C12B 177.1(3)
C9B C10B C11B C16B -0.5(5)
C10B C11B C12B C13B -178.2(3)
C16B C11B C12B C13B -0.6(4)
C11B C12B C13B C14B 0.8(5)
C12B C13B C14B C15B -0.8(5)
C13B C14B C15B C16B 0.5(5)
C14B C15B C16B C11B -0.3(4)
C14B C15B C16B C17B 177.7(3)
C10B C11B C16B C15B 178.0(3)
C12B C11B C16B C15B 0.3(4)
C10B C11B C16B C17B -0.1(4)
C12B C11B C16B C17B -177.7(3)
C9B C8B C17B C16B -1.8(5)
C7B C8B C17B C16B 177.9(3)
C9B C8B C17B C18B -177.4(3)
C7B C8B C17B C18B 2.3(5)
C15B C16B C17B C8B -176.8(3)
C11B C16B C17B C8B 1.2(4)
C15B C16B C17B C18B -1.1(4)
C11B C16B C17B C18B 176.9(3)
C8B C17B C18B C27B -91.2(4)
C16B C17B C18B C27B 93.1(4)
C8B C17B C18B C19B 86.9(4)
C16B C17B C18B C19B -88.8(3)
C27B C18B C19B C24B 1.6(4)
C17B C18B C19B C24B -176.5(3)
C27B C18B C19B C20B -179.2(3)
C17B C18B C19B C20B 2.7(4)
C24B C19B C20B C21B 0.1(4)
C18B C19B C20B C21B -179.1(3)
C19B C20B C21B C22B 1.3(5)
C20B C21B C22B C23B -1.1(5)
C21B C22B C23B C24B -0.5(5)
C22B C23B C24B C19B 1.9(5)
C22B C23B C24B C25B -179.0(3)
C20B C19B C24B C23B -1.6(4)
C18B C19B C24B C23B 177.6(3)
C20B C19B C24B C25B 179.2(3)
C18B C19B C24B C25B -1.6(4)
C23B C24B C25B C26B -178.9(4)
C19B C24B C25B C26B 0.2(6)
C24B C25B C26B C27B 1.1(7)
C19B C18B C27B C26B -0.2(5)
C17B C18B C27B C26B 177.9(3)
C19B C18B C27B C28B -177.3(3)
C17B C18B C27B C28B 0.8(5)
C25B C26B C27B C18B -1.1(6)
C25B C26B C27B C28B 176.1(4)
O2B C28B C27B C18B 82.2(4)
O2B C28B C27B C26B -94.9(4)
